data_4062098
loop_
_publ_author_name
'Francis, Matthew D.'
'Hitchcock, Peter B.'

_publ_section_title
;
 Studies of the 24-Electronnido-5-Vertex Clusters [M(\h^4^-P~2~C~2~Bu^t^~2~)]
 (M = Ge, Pb, Sn): Synthesis and Characterization of [M(\h^4^-P~2~C~2~Bu^t^~2~)]
 (M = Ge, Pb), [Sn(\h^4^-P~2~C~2~Bu^t^~2~){W(CO)~5~}~n~] (n= 1, 2), and
 [I~2~GeP~2~C~2~Bu^t^~2~] and the M\"ossbauer Spectrum of
 [Sn(\h^4^-P~2~C~2~Bu^t^~2~)]}
;
_journal_coden_ASTM ORGND7
_journal_issue 14
_journal_name_full Organometallics
_journal_page_first 2891
_journal_page_last 2896
_journal_paper_doi 10.1021/om030186l
_journal_volume 22
_journal_year 2003
_chemical_formula_moiety 'C10 H18 Ge1 P2'
_chemical_formula_sum 'C10 H18 Ge P2'
_chemical_formula_weight 272.77
_chemical_name_common '[Ge(P2C2tBu2)]'
_space_group_IT_number 15
_symmetry_cell_setting monoclinic
_symmetry_space_group_name_Hall '-C 2yc'
_symmetry_space_group_name_H-M 'C 1 2/c 1'
_cell_angle_alpha 90
_cell_angle_beta 113.481(5)
_cell_angle_gamma 90
_cell_formula_units_Z 12
_cell_length_a 31.926(3)
_cell_length_b 6.0639(5)
_cell_length_c 21.460(2)
_cell_measurement_temperature 173(2)
_cell_measurement_wavelength 0.71073
_cell_volume 3810.6(6)
_diffrn_ambient_temperature 173(2)
_exptl_crystal_density_diffrn 1.426
_refine_diff_density_rms 0.121
_cod_depositor_comments
;
 Updated bibliographical information.

 Antanas Vaitkus,
 2019-09-11
;
_cod_original_sg_symbol_H-M 'C 2/c'
_cod_database_code 4062098

loop_
_symmetry_equiv_pos_as_xyz
'x, y, z'
'x, -y, z+1/2'
'x+1/2, y+1/2, z'
'x+1/2, -y+1/2, z+1/2'
'-x, -y, -z'
'-x, y, -z-1/2'
'-x+1/2, -y+1/2, -z'
'-x+1/2, y+1/2, -z-1/2'

loop_
_atom_site_label
_atom_site_type_symbol
_atom_site_fract_x
_atom_site_fract_y
_atom_site_fract_z
_atom_site_U_iso_or_equiv
_atom_site_adp_type
_atom_site_occupancy
_atom_site_symmetry_multiplicity
_atom_site_calc_flag
_atom_site_refinement_flags
_atom_site_disorder_assembly
_atom_site_disorder_group
Ge1 Ge 0.16577(3) 0.22646(12) 0.24743(4) 0.0356(4) Uani 0.907(3) 1 d P A 1
P1 P 0.12094(6) 0.5594(5) 0.22813(9) 0.0306(5) Uani 0.907(3) 1 d P A 1
P2 P 0.21305(6) 0.5530(5) 0.26853(9) 0.0276(5) Uani 0.907(3) 1 d P A 1
C1 C 0.1622(2) 0.5318(11) 0.1914(3) 0.0218(15) Uani 0.907(3) 1 d P A 1
C2 C 0.1713(2) 0.5347(11) 0.3054(3) 0.0249(15) Uani 0.907(3) 1 d P A 1
C3 C 0.1567(2) 0.5484(11) 0.1176(3) 0.0231(15) Uani 0.907(3) 1 d P A 1
C4 C 0.1568(3) 0.7978(12) 0.1008(4) 0.0382(18) Uani 0.907(3) 1 d P A 1
H4C H 0.1314 0.8714 0.1071 0.057 Uiso 0.907(3) 1 calc PR A 1
H4B H 0.1532 0.815 0.0536 0.057 Uiso 0.907(3) 1 calc PR A 1
H4A H 0.1857 0.8641 0.1312 0.057 Uiso 0.907(3) 1 calc PR A 1
C5 C 0.1116(3) 0.4514(15) 0.0714(3) 0.042(2) Uani 0.907(3) 1 d P A 1
H5C H 0.1104 0.2956 0.0828 0.062 Uiso 0.907(3) 1 calc PR A 1
H5B H 0.1083 0.4638 0.0241 0.062 Uiso 0.907(3) 1 calc PR A 1
H5A H 0.0867 0.5315 0.0772 0.062 Uiso 0.907(3) 1 calc PR A 1
C6 C 0.1968(3) 0.4430(14) 0.1090(3) 0.0366(18) Uani 0.907(3) 1 d P A 1
H6C H 0.225 0.5179 0.1382 0.055 Uiso 0.907(3) 1 calc PR A 1
H6B H 0.1929 0.4556 0.0614 0.055 Uiso 0.907(3) 1 calc PR A 1
H6A H 0.1986 0.2869 0.1216 0.055 Uiso 0.907(3) 1 calc PR A 1
C7 C 0.1775(2) 0.5452(12) 0.3793(3) 0.0260(16) Uani 0.907(3) 1 d P A 1
C8 C 0.1366(3) 0.4452(14) 0.3873(3) 0.0382(19) Uani 0.907(3) 1 d P A 1
H8C H 0.109 0.526 0.359 0.057 Uiso 0.907(3) 1 calc PR A 1
H8B H 0.1408 0.4543 0.4351 0.057 Uiso 0.907(3) 1 calc PR A 1
H8A H 0.1335 0.2903 0.3732 0.057 Uiso 0.907(3) 1 calc PR A 1
C9 C 0.1797(3) 0.7934(12) 0.3986(4) 0.0367(18) Uani 0.907(3) 1 d P A 1
H9C H 0.2057 0.8627 0.3929 0.055 Uiso 0.907(3) 1 calc PR A 1
H9B H 0.1835 0.8072 0.446 0.055 Uiso 0.907(3) 1 calc PR A 1
H9A H 0.1514 0.8667 0.3691 0.055 Uiso 0.907(3) 1 calc PR A 1
C10 C 0.2216(2) 0.4382(14) 0.4248(3) 0.0355(18) Uani 0.907(3) 1 d P A 1
H10C H 0.2215 0.283 0.412 0.053 Uiso 0.907(3) 1 calc PR A 1
H10B H 0.2249 0.4476 0.4721 0.053 Uiso 0.907(3) 1 calc PR A 1
H10A H 0.2472 0.5142 0.42 0.053 Uiso 0.907(3) 1 calc PR A 1
Ge1B Ge 0 0.28310(16) 0.25 0.0361(5) Uani 0.949(4) 2 d SP . 2
P1B P 0.04601(6) -0.0467(5) 0.27033(9) 0.0293(6) Uani 0.949(4) 1 d P . 2
C1B C -0.0045(2) -0.0254(10) 0.1934(3) 0.0221(15) Uani 0.949(4) 1 d P . 2
C3B C -0.0101(2) -0.0390(11) 0.1197(3) 0.0241(15) Uani 0.949(4) 1 d P . 2
C4B C -0.0114(3) -0.2877(11) 0.1009(3) 0.0336(17) Uani 0.949(4) 1 d P . 2
H4B3 H 0.0171 -0.3588 0.1308 0.05 Uiso 0.949(4) 1 calc PR . 2
H4B2 H -0.0149 -0.3017 0.0536 0.05 Uiso 0.949(4) 1 calc PR . 2
H4B1 H -0.0373 -0.359 0.1064 0.05 Uiso 0.949(4) 1 calc PR . 2
C5B C -0.0547(2) 0.0679(12) 0.0732(3) 0.0360(17) Uani 0.949(4) 1 d P . 2
H5B3 H -0.0804 -0.0078 0.0782 0.054 Uiso 0.949(4) 1 calc PR . 2
H5B2 H -0.0579 0.0568 0.026 0.054 Uiso 0.949(4) 1 calc PR . 2
H5B1 H -0.0547 0.2236 0.0855 0.054 Uiso 0.949(4) 1 calc PR . 2
C6B C 0.0303(2) 0.0685(13) 0.1109(3) 0.0375(18) Uani 0.949(4) 1 d P . 2
H6B3 H 0.0321 0.2244 0.1238 0.056 Uiso 0.949(4) 1 calc PR . 2
H6B2 H 0.0264 0.0567 0.0634 0.056 Uiso 0.949(4) 1 calc PR . 2
H6B1 H 0.0586 -0.0064 0.14 0.056 Uiso 0.949(4) 1 calc PR . 2
Ge1X Ge 0.1663(2) 0.7779(10) 0.2535(3) 0.017(3) Uiso 0.093(3) 1 d P A 3
Ge1Y Ge 0 -0.278(2) 0.25 0.012(6) Uiso 0.051(4) 2 d SP . 3
P1X P 0.1197(5) 0.440(3) 0.2322(8) 0.008(4) Uiso 0.093(3) 1 d P A 3
P2X P 0.2111(6) 0.446(3) 0.2714(8) 0.009(5) Uiso 0.093(3) 1 d P A 3
P1Y P 0.0468(13) 0.054(7) 0.2694(18) 0.016(11) Uiso 0.051(4) 1 d P . 3

loop_
_atom_site_aniso_label
_atom_site_aniso_U_11
_atom_site_aniso_U_22
_atom_site_aniso_U_33
_atom_site_aniso_U_23
_atom_site_aniso_U_13
_atom_site_aniso_U_12
Ge1 0.0587(6) 0.0228(5) 0.0310(5) -0.0006(3) 0.0236(4) -0.0013(4)
P1 0.0235(12) 0.0443(16) 0.0268(11) -0.0021(10) 0.0130(9) 0.0046(10)
P2 0.0233(12) 0.0372(14) 0.0256(11) 0.0000(10) 0.0131(9) -0.0036(10)
C1 0.015(4) 0.036(4) 0.013(3) -0.003(3) 0.004(3) 0.004(3)
C2 0.032(4) 0.033(4) 0.015(3) -0.004(3) 0.014(3) -0.001(3)
C3 0.017(4) 0.039(4) 0.017(3) -0.001(3) 0.010(3) 0.003(3)
C4 0.048(4) 0.036(4) 0.031(4) 0.009(3) 0.016(4) 0.001(4)
C5 0.042(5) 0.060(5) 0.023(4) 0.000(4) 0.014(4) -0.013(4)
C6 0.040(5) 0.052(5) 0.029(4) 0.006(3) 0.027(4) 0.011(4)
C7 0.024(4) 0.038(4) 0.019(3) -0.008(3) 0.011(3) -0.001(3)
C8 0.043(5) 0.053(5) 0.026(4) 0.001(3) 0.022(4) -0.010(4)
C9 0.049(4) 0.031(4) 0.031(4) -0.008(3) 0.018(3) -0.002(3)
C10 0.033(4) 0.054(5) 0.022(4) 0.010(3) 0.013(3) 0.009(4)
Ge1B 0.0607(8) 0.0226(7) 0.0312(7) 0 0.0248(6) 0
P1B 0.0234(12) 0.0422(16) 0.0237(11) -0.0018(10) 0.0109(9) 0.0039(11)
C1B 0.019(4) 0.025(3) 0.023(3) 0.003(3) 0.010(3) 0.003(3)
C3B 0.023(4) 0.034(4) 0.016(3) -0.001(3) 0.008(3) -0.002(3)
C4B 0.045(4) 0.027(4) 0.031(4) -0.005(3) 0.017(3) -0.002(3)
C5B 0.039(4) 0.041(4) 0.030(4) 0.003(3) 0.015(3) 0.007(3)
C6B 0.043(4) 0.046(4) 0.035(4) -0.003(3) 0.028(4) -0.004(4)

loop_
_geom_bond_atom_site_label_1
_geom_bond_atom_site_label_2
_geom_bond_distance
_geom_bond_site_symmetry_2
_geom_bond_publ_flag
Ge1 C1 2.186(7) . ?
Ge1 C2 2.213(7) . ?
Ge1 P1 2.413(3) . ?
Ge1 P2 2.421(3) . ?
P1 C1 1.793(6) . ?
P1 C2 1.799(7) . ?
P2 C1 1.802(6) . ?
P2 C2 1.804(7) . ?
C1 C3 1.525(8) . ?
C2 C7 1.519(8) . ?
C3 C5 1.505(9) . ?
C3 C6 1.507(9) . ?
C3 C4 1.555(9) . ?
C7 C10 1.505(9) . ?
C7 C8 1.510(10) . ?
C7 C9 1.555(9) . ?
Ge1B C1B 2.204(6) . ?
Ge1B C1B 2.204(6) 6_556 ?
Ge1B P1B 2.416(3) 6_556 ?
Ge1B P1B 2.416(3) . ?
P1B C1B 1.790(6) 6_556 ?
P1B C1B 1.794(6) . ?
C1B C3B 1.521(8) . ?
C1B P1B 1.790(6) 6_556 ?
C3B C5B 1.522(9) . ?
C3B C6B 1.523(9) . ?
C3B C4B 1.558(9) . ?
Ge1X P2X 2.410(19) . ?
Ge1X P1X 2.465(19) . ?
Ge1Y P1Y 2.44(4) . ?
Ge1Y P1Y 2.44(4) 6_556 ?
P1X P2X 2.70(2) . ?
